data_4082417
loop_
_publ_author_name
'Carroll, Maria E.'
'Chen, Jinzhu'
'Gray, Danielle E.'
'Lansing, James C.'
'Rauchfuss, Thomas B.'
'Schilter, David'
'Volkers, Phillip I.'
'Wilson, Scott R.'

_publ_section_title
;
 Ferrous Carbonyl Dithiolates as Precursors to FeFe, FeCo, and FeMn
 Carbonyl Dithiolates.
;
_journal_issue 4
_journal_name_full Organometallics
_journal_page_first 858
_journal_page_last 867
_journal_paper_doi 10.1021/om400752a
_journal_volume 33
_journal_year 2014
_chemical_absolute_configuration ad
_chemical_formula_moiety 'C31 H28 Fe O2 P2 S2'
_chemical_formula_sum 'C31 H28 Fe O2 P2 S2'
_chemical_formula_weight 614.44
_chemical_name_systematic
; 
? 
;
_space_group_IT_number 4
_symmetry_cell_setting monoclinic
_symmetry_space_group_name_Hall 'P 2yb'
_symmetry_space_group_name_H-M 'P 1 21 1'
_atom_sites_solution_hydrogens geom
_atom_sites_solution_primary direct
_atom_sites_solution_secondary difmap
_audit_creation_method SHELXL-97
_audit_update_record
; 
2007-08-28   text and data added, srw 
;
_cell_angle_alpha 90.00
_cell_angle_beta 92.0570(10)
_cell_angle_gamma 90.00
_cell_formula_units_Z 2
_cell_length_a 8.7549(2)
_cell_length_b 14.9255(4)
_cell_length_c 11.0330(2)
_cell_measurement_reflns_used 7201
_cell_measurement_temperature 193(2)
_cell_measurement_theta_max 28.22
_cell_measurement_theta_min 2.33
_cell_volume 1440.77(6)
_computing_cell_refinement 'SAINT V7.23A (Bruker, 2001)'
_computing_data_collection 'APEX2 V2.0-1 (Bruker, 2004)'
_computing_data_reduction 'SAINT V7.23A(Bruker, 2001)'
_computing_molecular_graphics 'SHELXTL V6.12 (Bruker, 2001)'
_computing_publication_material 'XCIF (Bruker, 2001)'
_computing_structure_refinement 'SHELXTL V6.12 (Bruker, 2001)'
_computing_structure_solution 'SHELXTL V6.12 (Bruker, 2001)'
_diffrn_ambient_temperature 193(2)
_diffrn_measured_fraction_theta_full 0.997
_diffrn_measured_fraction_theta_max 0.997
_diffrn_measurement_device 'Bruker Kappa/ApexII CCD'
_diffrn_measurement_method 'profile data from \f and \w scans'
_diffrn_radiation_monochromator graphite
_diffrn_radiation_source 'fine-focus sealed tube'
_diffrn_radiation_type MoK\a
_diffrn_radiation_wavelength 0.71073
_diffrn_radiation_wavelength_id ga38sas
_diffrn_reflns_av_R_equivalents 0.0346
_diffrn_reflns_av_sigmaI/netI 0.0487
_diffrn_reflns_limit_h_max 11
_diffrn_reflns_limit_h_min -11
_diffrn_reflns_limit_k_max 19
_diffrn_reflns_limit_k_min -19
_diffrn_reflns_limit_l_max 13
_diffrn_reflns_limit_l_min -14
_diffrn_reflns_number 16818
_diffrn_reflns_theta_full 28.30
_diffrn_reflns_theta_max 28.30
_diffrn_reflns_theta_min 1.85
_exptl_absorpt_coefficient_mu 0.807
_exptl_absorpt_correction_T_max 0.9384
_exptl_absorpt_correction_T_min 0.8259
_exptl_absorpt_correction_type integration
_exptl_absorpt_process_details 'SHELXTL/XPREP (Bruker, 2001)'
_exptl_crystal_colour orange
_exptl_crystal_density_diffrn 1.416
_exptl_crystal_density_method 'not measured'
_exptl_crystal_description tabular
_exptl_crystal_F_000 636
_exptl_crystal_id ga38sas
_exptl_crystal_preparation
; 
The data crystal was mounted using oil (Parantone-N, Exxon) to a 
0.3 mm cryo-loop (Hampton Research) with the (1 -5 -9) scattering 
planes roughly normal to the spindle axis. 
;
_exptl_crystal_size_max 0.38
_exptl_crystal_size_mid 0.24
_exptl_crystal_size_min 0.08
_refine_diff_density_max 0.323
_refine_diff_density_min -0.208
_refine_diff_density_rms 0.053
_refine_ls_abs_structure_details 'Flack (1983),  3385 Friedels'
_refine_ls_abs_structure_Flack -0.002(9)
_refine_ls_extinction_method none
_refine_ls_goodness_of_fit_ref 0.997
_refine_ls_hydrogen_treatment constr
_refine_ls_matrix_type full
_refine_ls_number_parameters 343
_refine_ls_number_reflns 7093
_refine_ls_number_restraints 1
_refine_ls_restrained_S_all 0.997
_refine_ls_R_factor_all 0.0343
_refine_ls_R_factor_gt 0.0290
_refine_ls_shift/su_max 0.001
_refine_ls_shift/su_mean 0.000
_refine_ls_structure_factor_coef Fsqd
_refine_ls_weighting_details 'calc w=1/[\s^2^(Fo^2^)+(0.0269P)^2^+0.0000P] where P=(Fo^2^+2Fc^2^)/3'
_refine_ls_weighting_scheme calc
_refine_ls_wR_factor_gt 0.0642
_refine_ls_wR_factor_ref 0.0665
_reflns_number_gt 6421
_reflns_number_total 7093
_reflns_threshold_expression >2sigma(I)
_cod_data_source_file om400752a_si_003.cif
_cod_data_source_block ga38sas
_cod_depositor_comments
;
The following automatic conversions were performed:

'_symmetry_cell_setting' value 'Monoclinic' changed to 'monoclinic'
according to
/usr/data/users/saulius/automatic-downloads/current/ACS/lib/dictionaries/cif_core.dic
dictionary named 'cif_core.dic' version 2.4.2 from 2011-04-26.

Automatic conversion script
Id: cif_fix_values 2281 2013-09-26 08:29:07Z andrius 

 Adding full bibliography for 4082416--4082419.cif.
;
_cod_original_sg_symbol_Hall 'P 2yb '
_cod_original_sg_symbol_H-M 'P 21  '
_cod_database_code 4082417

loop_
_symmetry_equiv_pos_as_xyz
'x, y, z'
'-x, y+1/2, -z'

loop_
_atom_site_label
_atom_site_type_symbol
_atom_site_fract_x
_atom_site_fract_y
_atom_site_fract_z
_atom_site_U_iso_or_equiv
_atom_site_adp_type
_atom_site_occupancy
_atom_site_symmetry_multiplicity
_atom_site_calc_flag
_atom_site_refinement_flags
C1 C 0.8730(2) 0.29739(17) 0.1537(2) 0.0347(5) Uani 1 1 d .
H1A H 0.9380 0.2612 0.1008 0.042 Uiso 1 1 calc R
H1B H 0.9274 0.3543 0.1715 0.042 Uiso 1 1 calc R
C2 C 0.8541(3) 0.24697(18) 0.2723(2) 0.0419(6) Uani 1 1 d .
H2A H 0.8381 0.1827 0.2533 0.050 Uiso 1 1 calc R
H2B H 0.9506 0.2519 0.3214 0.050 Uiso 1 1 calc R
C3 C 0.7239(3) 0.27862(17) 0.3490(2) 0.0358(5) Uani 1 1 d .
H3A H 0.7398 0.2544 0.4320 0.043 Uiso 1 1 calc R
H3B H 0.6272 0.2532 0.3149 0.043 Uiso 1 1 calc R
C4 C 0.4376(2) 0.37212(15) 0.21711(18) 0.0271(4) Uani 1 1 d .
C5 C 0.7639(2) 0.49927(15) 0.12904(18) 0.0263(4) Uani 1 1 d .
C6 C 0.3887(2) 0.60121(15) 0.03431(19) 0.0294(5) Uani 1 1 d .
H6 H 0.3421 0.6355 -0.0294 0.035 Uiso 1 1 calc R
C7 C 0.3984(2) 0.63244(15) 0.14641(19) 0.0292(5) Uani 1 1 d .
H7 H 0.3557 0.6889 0.1658 0.035 Uiso 1 1 calc R
C8 C 0.3021(2) 0.42533(15) -0.04895(17) 0.0272(5) Uani 1 1 d .
C9 C 0.1622(2) 0.46577(18) -0.0807(2) 0.0374(6) Uani 1 1 d .
H9 H 0.1516 0.5289 -0.0735 0.045 Uiso 1 1 calc R
C10 C 0.0399(3) 0.4154(2) -0.1223(2) 0.0487(7) Uani 1 1 d .
H10 H -0.0546 0.4438 -0.1431 0.058 Uiso 1 1 calc R
C11 C 0.0541(3) 0.3234(2) -0.1339(2) 0.0474(7) Uani 1 1 d .
H11 H -0.0303 0.2886 -0.1630 0.057 Uiso 1 1 calc R
C12 C 0.1915(3) 0.2826(2) -0.1030(2) 0.0433(6) Uani 1 1 d .
H12 H 0.2019 0.2196 -0.1114 0.052 Uiso 1 1 calc R
C13 C 0.3141(3) 0.33308(17) -0.0598(2) 0.0340(5) Uani 1 1 d .
H13 H 0.4076 0.3042 -0.0373 0.041 Uiso 1 1 calc R
C14 C 0.5761(2) 0.50905(16) -0.13000(18) 0.0281(5) Uani 1 1 d .
C15 C 0.5946(2) 0.44044(19) -0.21345(18) 0.0363(5) Uani 1 1 d .
H15 H 0.5469 0.3841 -0.2014 0.044 Uiso 1 1 calc R
C16 C 0.6823(3) 0.4537(2) -0.3141(2) 0.0428(6) Uani 1 1 d .
H16 H 0.6951 0.4064 -0.3705 0.051 Uiso 1 1 calc R
C17 C 0.7501(3) 0.5347(2) -0.3321(2) 0.0477(7) Uani 1 1 d .
H17 H 0.8096 0.5437 -0.4014 0.057 Uiso 1 1 calc R
C18 C 0.7332(3) 0.6027(2) -0.2517(3) 0.0524(7) Uani 1 1 d .
H18 H 0.7810 0.6588 -0.2652 0.063 Uiso 1 1 calc R
C19 C 0.6457(3) 0.59050(18) -0.1489(2) 0.0423(6) Uani 1 1 d .
H19 H 0.6344 0.6381 -0.0928 0.051 Uiso 1 1 calc R
C20 C 0.3500(2) 0.54573(14) 0.37368(19) 0.0262(4) Uani 1 1 d .
C21 C 0.3860(2) 0.55323(16) 0.49700(19) 0.0319(5) Uani 1 1 d .
H21 H 0.4841 0.5742 0.5233 0.038 Uiso 1 1 calc R
C22 C 0.2797(3) 0.53036(19) 0.5818(2) 0.0440(6) Uani 1 1 d .
H22 H 0.3049 0.5358 0.6660 0.053 Uiso 1 1 calc R
C23 C 0.1378(3) 0.49988(19) 0.5442(3) 0.0508(7) Uani 1 1 d .
H23 H 0.0653 0.4837 0.6024 0.061 Uiso 1 1 calc R
C24 C 0.1003(3) 0.49269(19) 0.4224(3) 0.0497(7) Uani 1 1 d .
H24 H 0.0016 0.4721 0.3970 0.060 Uiso 1 1 calc R
C25 C 0.2060(2) 0.51542(16) 0.3358(2) 0.0365(5) Uani 1 1 d .
H25 H 0.1797 0.5102 0.2518 0.044 Uiso 1 1 calc R
C26 C 0.6194(2) 0.64692(14) 0.33967(18) 0.0259(4) Uani 1 1 d .
C27 C 0.7739(2) 0.63000(16) 0.36111(19) 0.0298(5) Uani 1 1 d .
H27 H 0.8172 0.5758 0.3331 0.036 Uiso 1 1 calc R
C28 C 0.8653(3) 0.69196(16) 0.4233(2) 0.0376(5) Uani 1 1 d .
H28 H 0.9710 0.6800 0.4377 0.045 Uiso 1 1 calc R
C29 C 0.8036(3) 0.77011(17) 0.4638(2) 0.0440(6) Uani 1 1 d .
H29 H 0.8666 0.8120 0.5068 0.053 Uiso 1 1 calc R
C30 C 0.6494(3) 0.78873(18) 0.4427(2) 0.0444(6) Uani 1 1 d .
H30 H 0.6068 0.8432 0.4703 0.053 Uiso 1 1 calc R
C31 C 0.5591(3) 0.72681(16) 0.3809(2) 0.0348(5) Uani 1 1 d .
H31 H 0.4536 0.7391 0.3663 0.042 Uiso 1 1 calc R
Fe1 Fe 0.59052(3) 0.445206(18) 0.17263(2) 0.01982(7) Uani 1 1 d .
O1 O 0.34422(19) 0.32406(12) 0.24621(15) 0.0423(4) Uani 1 1 d .
O2 O 0.87575(18) 0.53035(13) 0.10026(15) 0.0414(4) Uani 1 1 d .
P1 P 0.46668(6) 0.49097(4) 0.00542(5) 0.02283(11) Uani 1 1 d .
P2 P 0.49549(6) 0.56496(4) 0.26248(4) 0.02163(11) Uani 1 1 d .
S1 S 0.69397(6) 0.32273(4) 0.07088(5) 0.02917(12) Uani 1 1 d .
S2 S 0.70316(6) 0.40027(4) 0.35900(5) 0.02746(12) Uani 1 1 d .

loop_
_atom_site_aniso_label
_atom_site_aniso_U_11
_atom_site_aniso_U_22
_atom_site_aniso_U_33
_atom_site_aniso_U_23
_atom_site_aniso_U_13
_atom_site_aniso_U_12
C1 0.0348(11) 0.0346(14) 0.0347(12) 0.0004(10) 0.0025(9) 0.0126(10)
C2 0.0528(15) 0.0346(14) 0.0382(13) 0.0035(11) -0.0022(11) 0.0132(11)
C3 0.0489(13) 0.0258(12) 0.0326(12) 0.0090(10) 0.0010(10) 0.0055(10)
C4 0.0356(11) 0.0234(11) 0.0222(10) -0.0002(8) 0.0006(8) 0.0030(9)
C5 0.0342(11) 0.0220(11) 0.0225(10) -0.0031(9) -0.0017(8) 0.0033(9)
C6 0.0383(11) 0.0241(11) 0.0255(10) 0.0039(9) -0.0037(8) 0.0055(9)
C7 0.0377(11) 0.0202(11) 0.0295(11) 0.0011(9) -0.0003(9) 0.0079(9)
C8 0.0300(10) 0.0360(13) 0.0156(9) -0.0020(8) 0.0002(7) -0.0020(8)
C9 0.0356(11) 0.0427(16) 0.0338(12) 0.0017(11) -0.0006(9) 0.0023(10)
C10 0.0361(13) 0.072(2) 0.0375(13) -0.0039(14) -0.0037(10) 0.0033(13)
C11 0.0360(12) 0.071(2) 0.0349(13) -0.0107(13) -0.0024(10) -0.0140(13)
C12 0.0457(14) 0.0412(15) 0.0431(14) -0.0105(12) 0.0012(11) -0.0086(12)
C13 0.0348(11) 0.0322(13) 0.0349(12) -0.0053(10) -0.0015(9) -0.0007(10)
C14 0.0310(10) 0.0329(13) 0.0202(10) 0.0047(9) -0.0009(8) 0.0016(9)
C15 0.0394(11) 0.0446(14) 0.0248(10) -0.0062(11) 0.0028(8) -0.0017(11)
C16 0.0446(13) 0.0605(18) 0.0234(11) 0.0008(12) 0.0040(9) 0.0080(13)
C17 0.0412(13) 0.070(2) 0.0331(13) 0.0209(14) 0.0129(10) 0.0174(13)
C18 0.0535(16) 0.0444(17) 0.0605(18) 0.0221(15) 0.0179(13) 0.0010(13)
C19 0.0525(14) 0.0314(14) 0.0437(14) 0.0050(11) 0.0125(11) -0.0017(11)
C20 0.0273(9) 0.0199(11) 0.0316(11) 0.0004(9) 0.0049(8) 0.0054(8)
C21 0.0354(11) 0.0315(13) 0.0291(11) 0.0024(10) 0.0068(8) 0.0051(9)
C22 0.0538(15) 0.0414(15) 0.0380(13) 0.0077(12) 0.0186(11) 0.0120(12)
C23 0.0439(14) 0.0402(16) 0.070(2) 0.0184(14) 0.0296(13) 0.0156(12)
C24 0.0259(11) 0.0376(15) 0.086(2) 0.0094(15) 0.0114(12) 0.0066(11)
C25 0.0316(11) 0.0283(13) 0.0496(14) 0.0007(11) -0.0011(10) 0.0030(9)
C26 0.0370(11) 0.0202(11) 0.0206(10) -0.0026(8) 0.0024(8) -0.0050(8)
C27 0.0404(12) 0.0231(11) 0.0259(11) -0.0006(9) -0.0002(8) -0.0024(9)
C28 0.0452(13) 0.0286(13) 0.0381(13) 0.0010(10) -0.0118(10) -0.0076(11)
C29 0.0655(16) 0.0256(13) 0.0394(14) -0.0055(11) -0.0166(12) -0.0108(12)
C30 0.0682(17) 0.0224(12) 0.0423(14) -0.0096(11) -0.0031(12) 0.0016(12)
C31 0.0433(13) 0.0272(12) 0.0340(12) -0.0038(10) 0.0030(9) -0.0012(10)
Fe1 0.02579(12) 0.01623(13) 0.01739(12) -0.00099(11) 0.00022(9) 0.00021(10)
O1 0.0472(10) 0.0356(10) 0.0446(10) 0.0040(8) 0.0074(8) -0.0138(8)
O2 0.0376(9) 0.0406(10) 0.0469(10) -0.0036(8) 0.0108(7) -0.0091(8)
P1 0.0304(3) 0.0201(3) 0.0178(2) -0.0007(2) -0.00047(19) 0.0012(2)
P2 0.0277(2) 0.0174(3) 0.0198(2) -0.0021(2) 0.00102(19) 0.0006(2)
S1 0.0397(3) 0.0236(3) 0.0240(3) -0.0055(2) -0.0014(2) 0.0065(2)
S2 0.0359(3) 0.0263(3) 0.0198(2) -0.0004(2) -0.00307(19) 0.0021(2)

loop_
_atom_type_symbol
_atom_type_description
_atom_type_scat_dispersion_real
_atom_type_scat_dispersion_imag
_atom_type_scat_source
C C 0.0033 0.0016 'International Tables Vol C Tables 4.2.6.8 and 6.1.1.4'
H H 0.0000 0.0000 'International Tables Vol C Tables 4.2.6.8 and 6.1.1.4'
O O 0.0106 0.0060 'International Tables Vol C Tables 4.2.6.8 and 6.1.1.4'
P P 0.1023 0.0942 'International Tables Vol C Tables 4.2.6.8 and 6.1.1.4'
S S 0.1246 0.1234 'International Tables Vol C Tables 4.2.6.8 and 6.1.1.4'
Fe Fe 0.3463 0.8444 'International Tables Vol C Tables 4.2.6.8 and 6.1.1.4'

loop_
_exptl_crystal_face_index_h
_exptl_crystal_face_index_k
_exptl_crystal_face_index_l
_exptl_crystal_face_perp_dist
0.00 0.00 -1.00 0.1700
0.00 0.00 1.00 0.1900
0.00 1.00 0.00 0.0900
0.00 -1.00 0.00 0.1200
1.00 0.00 0.00 0.0400
-1.00 0.00 0.00 0.0400

loop_
_geom_angle_atom_site_label_1
_geom_angle_atom_site_label_2
_geom_angle_atom_site_label_3
_geom_angle
C2 C1 S1 114.48(17)
C2 C1 H1A 108.6
S1 C1 H1A 108.6
C2 C1 H1B 108.6
S1 C1 H1B 108.6
H1A C1 H1B 107.6
C3 C2 C1 115.6(2)
C3 C2 H2A 108.4
C1 C2 H2A 108.4
C3 C2 H2B 108.4
C1 C2 H2B 108.4
H2A C2 H2B 107.5
C2 C3 S2 114.89(18)
C2 C3 H3A 108.5
S2 C3 H3A 108.5
C2 C3 H3B 108.5
S2 C3 H3B 108.5
H3A C3 H3B 107.5
O1 C4 Fe1 177.9(2)
O2 C5 Fe1 177.4(2)
C7 C6 P1 118.18(17)
C7 C6 H6 120.9
P1 C6 H6 120.9
C6 C7 P2 118.50(17)
C6 C7 H7 120.7
P2 C7 H7 120.7
C13 C8 C9 118.4(2)
C13 C8 P1 119.99(16)
C9 C8 P1 121.63(18)
C10 C9 C8 120.9(3)
C10 C9 H9 119.6
C8 C9 H9 119.6
C9 C10 C11 120.1(2)
C9 C10 H10 119.9
C11 C10 H10 119.9
C12 C11 C10 119.6(2)
C12 C11 H11 120.2
C10 C11 H11 120.2
C11 C12 C13 120.3(3)
C11 C12 H12 119.9
C13 C12 H12 119.9
C12 C13 C8 120.7(2)
C12 C13 H13 119.6
C8 C13 H13 119.6
C19 C14 C15 119.1(2)
C19 C14 P1 120.17(18)
C15 C14 P1 120.69(18)
C16 C15 C14 120.4(3)
C16 C15 H15 119.8
C14 C15 H15 119.8
C17 C16 C15 119.9(3)
C17 C16 H16 120.0
C15 C16 H16 120.0
C18 C17 C16 120.5(2)
C18 C17 H17 119.7
C16 C17 H17 119.7
C17 C18 C19 120.4(3)
C17 C18 H18 119.8
C19 C18 H18 119.8
C14 C19 C18 119.6(3)
C14 C19 H19 120.2
C18 C19 H19 120.2
C25 C20 C21 119.5(2)
C25 C20 P2 119.84(17)
C21 C20 P2 120.44(16)
C22 C21 C20 120.5(2)
C22 C21 H21 119.8
C20 C21 H21 119.8
C23 C22 C21 119.9(2)
C23 C22 H22 120.0
C21 C22 H22 120.0
C22 C23 C24 120.2(2)
C22 C23 H23 119.9
C24 C23 H23 119.9
C23 C24 C25 120.6(2)
C23 C24 H24 119.7
C25 C24 H24 119.7
C20 C25 C24 119.4(3)
C20 C25 H25 120.3
C24 C25 H25 120.3
C31 C26 C27 118.7(2)
C31 C26 P2 120.17(16)
C27 C26 P2 121.11(16)
C28 C27 C26 120.3(2)
C28 C27 H27 119.9
C26 C27 H27 119.9
C29 C28 C27 120.2(2)
C29 C28 H28 119.9
C27 C28 H28 119.9
C28 C29 C30 120.6(2)
C28 C29 H29 119.7
C30 C29 H29 119.7
C31 C30 C29 119.0(2)
C31 C30 H30 120.5
C29 C30 H30 120.5
C30 C31 C26 121.3(2)
C30 C31 H31 119.3
C26 C31 H31 119.3
C5 Fe1 C4 169.33(10)
C5 Fe1 P1 91.80(7)
C4 Fe1 P1 93.85(7)
C5 Fe1 P2 95.25(7)
C4 Fe1 P2 94.10(7)
P1 Fe1 P2 86.76(2)
C5 Fe1 S1 82.97(7)
C4 Fe1 S1 87.82(7)
P1 Fe1 S1 91.58(2)
P2 Fe1 S1 177.54(2)
C5 Fe1 S2 91.74(6)
C4 Fe1 S2 83.20(7)
P1 Fe1 S2 175.07(2)
P2 Fe1 S2 89.50(2)
S1 Fe1 S2 92.25(2)
C6 P1 C14 102.82(10)
C6 P1 C8 104.28(10)
C14 P1 C8 104.00(9)
C6 P1 Fe1 108.04(7)
C14 P1 Fe1 118.18(7)
C8 P1 Fe1 117.73(7)
C7 P2 C20 103.96(9)
C7 P2 C26 102.26(10)
C20 P2 C26 102.09(10)
C7 P2 Fe1 107.75(7)
C20 P2 Fe1 117.13(7)
C26 P2 Fe1 121.47(7)
C1 S1 Fe1 105.16(8)
C3 S2 Fe1 105.68(8)

loop_
_geom_bond_atom_site_label_1
_geom_bond_atom_site_label_2
_geom_bond_distance
C1 C2 1.524(3)
C1 S1 1.825(2)
C1 H1A 0.9900
C1 H1B 0.9900
C2 C3 1.518(3)
C2 H2A 0.9900
C2 H2B 0.9900
C3 S2 1.829(3)
C3 H3A 0.9900
C3 H3B 0.9900
C4 O1 1.143(3)
C4 Fe1 1.808(2)
C5 O2 1.139(3)
C5 Fe1 1.800(2)
C6 C7 1.322(3)
C6 P1 1.814(2)
C6 H6 0.9500
C7 P2 1.816(2)
C7 H7 0.9500
C8 C13 1.386(3)
C8 C9 1.399(3)
C8 P1 1.826(2)
C9 C10 1.373(3)
C9 H9 0.9500
C10 C11 1.386(4)
C10 H10 0.9500
C11 C12 1.380(4)
C11 H11 0.9500
C12 C13 1.381(3)
C12 H12 0.9500
C13 H13 0.9500
C14 C19 1.379(3)
C14 C15 1.390(3)
C14 P1 1.824(2)
C15 C16 1.387(3)
C15 H15 0.9500
C16 C17 1.366(4)
C16 H16 0.9500
C17 C18 1.359(4)
C17 H17 0.9500
C18 C19 1.403(3)
C18 H18 0.9500
C19 H19 0.9500
C20 C25 1.389(3)
C20 C21 1.390(3)
C20 P2 1.823(2)
C21 C22 1.386(3)
C21 H21 0.9500
C22 C23 1.373(4)
C22 H22 0.9500
C23 C24 1.376(4)
C23 H23 0.9500
C24 C25 1.395(4)
C24 H24 0.9500
C25 H25 0.9500
C26 C31 1.387(3)
C26 C27 1.388(3)
C26 P2 1.825(2)
C27 C28 1.388(3)
C27 H27 0.9500
C28 C29 1.367(4)
C28 H28 0.9500
C29 C30 1.390(4)
C29 H29 0.9500
C30 C31 1.380(3)
C30 H30 0.9500
C31 H31 0.9500
Fe1 P1 2.2140(6)
Fe1 P2 2.2201(6)
Fe1 S1 2.3441(6)
Fe1 S2 2.3462(6)
